data_4334260
loop_
_publ_author_name
'Daniel M. Whittaker'
'Tamara L. Griffiths'
'Madeleine Helliwell'
'Adam N. Swinburne'
'Louise S. Natrajan'
'Frank W. Lewis'
'Laurence M. Harwood'
'Stephen A. Parry'
'Clint A. Sharrad'

_publ_contact_author_address
;
Centre for Radiochemistry Research
School of Chemistry
University of Manchester
Oxford Road
Manchester
M13 9PL
;
_publ_contact_author_email daniel.whittaker@postgrad.manchester.ac.uk
_publ_contact_author_name 'Daniel Whittaker'
_publ_contact_author_phone +441612751405
_publ_section_title
;
 Lanthanide Speciation in Potential SANEX and GANEX Actinide/Lanthanide
 Separations Using Tetra-N-Donor Extractants
;
_journal_name_full 'Inorganic Chemistry'
_journal_page_first 3429
_journal_page_last 3444
_journal_paper_doi 10.1021/ic301599y
_journal_volume 52
_journal_year 2013
_chemical_formula_moiety 'C64 H76 N17 O3 Pr, 2(N O3), 4(C2 H6 O), H2O'
_chemical_formula_sum 'C72 H102 N19 O14 Pr'
_chemical_formula_weight 1598.64
_chemical_name_systematic '[Pr(CyMe4-BTBP)2(NO3)](NO3)2.4EtOH.H2O'
_space_group_crystal_system monoclinic
_space_group_IT_number 14
_space_group_name_Hall '-P 2ybc'
_space_group_name_H-M_alt 'P 1 21/c 1'
_symmetry_space_group_name_Hall '-P 2ybc'
_symmetry_space_group_name_H-M 'P 1 21/c 1'
_atom_sites_solution_hydrogens geom
_atom_sites_solution_primary direct
_atom_sites_solution_secondary difmap
_audit_creation_date 2012-04-30
_audit_creation_method
;
  Olex2 1.1
  (compiled 2011.11.01 svn.r2039, GUI svn.r3906)
;
_cell_angle_alpha 90.00
_cell_angle_beta 90.355(3)
_cell_angle_gamma 90.00
_cell_formula_units_Z 4
_cell_length_a 24.2790(7)
_cell_length_b 16.5467(4)
_cell_length_c 19.4601(5)
_cell_measurement_reflns_used 17400
_cell_measurement_temperature 100(2)
_cell_measurement_theta_max 24.9730
_cell_measurement_theta_min 2.9387
_cell_volume 7817.7(4)
_computing_cell_refinement
;
CrysAlisPro, Agilent Technologies,
Version 1.171.35.21 (release 20-01-2012 CrysAlis171 .NET)
(compiled Jan 23 2012,18:06:46)
;
_computing_data_collection
;
CrysAlisPro, Agilent Technologies,
Version 1.171.35.21 (release 20-01-2012 CrysAlis171 .NET)
(compiled Jan 23 2012,18:06:46)
;
_computing_data_reduction
;
CrysAlisPro, Agilent Technologies,
Version 1.171.35.21 (release 20-01-2012 CrysAlis171 .NET)
(compiled Jan 23 2012,18:06:46)
;
_computing_molecular_graphics
;
O. V. Dolomanov, L. J. Bourhis, R. J. Gildea, J. A. K. Howard and H. Puschmann,
OLEX2: a complete structure solution, refinement and analysis program.
J. Appl. Cryst. (2009). 42, 339-341.

L. J. Farrugia, ORTEP-3 for Windows - a version of ORTEP-III 
with a Graphical User Interface (GUI). J. Appl. Crystallogr. (1997). 30, 565.
;
_computing_publication_material
;
O. V. Dolomanov, L. J. Bourhis, R. J. Gildea, J. A. K. Howard and H. Puschmann,
OLEX2: a complete structure solution, refinement and analysis program.
J. Appl. Cryst. (2009). 42, 339-341.
;
_computing_structure_refinement
;
XL, G.M. Sheldrick, Acta Cryst.
(2008). A64, 112-122
;
_computing_structure_solution
;
XS, G.M. Sheldrick, Acta Cryst.
(2008). A64, 112-122
;
_diffrn_ambient_temperature 100(2)
_diffrn_detector_area_resol_mean 8.3367
_diffrn_measured_fraction_theta_full 0.998
_diffrn_measured_fraction_theta_max 0.998
_diffrn_measurement_details
;
  1 omega  -44.00   65.00   1.0000   39.0000
omega____ theta____ kappa____ phi______ frames
    -      -18.4693   77.0000 -150.0000 109

  2 omega  -58.00   50.00   1.0000   39.0000
omega____ theta____ kappa____ phi______ frames
    -      -18.4693   77.0000   90.0000 108

  3 omega  -58.00   50.00   1.0000   39.0000
omega____ theta____ kappa____ phi______ frames
    -      -18.4693   77.0000  -30.0000 108

  4 omega    2.00  102.00   1.0000   39.0000
omega____ theta____ kappa____ phi______ frames
    -       19.8755   77.0000 -150.0000 100

  5 omega  -20.00   89.00   1.0000   39.0000
omega____ theta____ kappa____ phi______ frames
    -       19.8755   77.0000  120.0000 109

  6 omega   -6.00  102.00   1.0000   39.0000
omega____ theta____ kappa____ phi______ frames
    -       19.8755   77.0000  -30.0000 108
;
_diffrn_measurement_device_type 'Xcalibur, Sapphire2, large Be window'
_diffrn_measurement_method '\w scans'
_diffrn_orient_matrix_UB_11 0.0279331000
_diffrn_orient_matrix_UB_12 -0.0108878000
_diffrn_orient_matrix_UB_13 -0.0051129000
_diffrn_orient_matrix_UB_21 -0.0076743000
_diffrn_orient_matrix_UB_22 -0.0224924000
_diffrn_orient_matrix_UB_23 -0.0295848000
_diffrn_orient_matrix_UB_31 0.0037651000
_diffrn_orient_matrix_UB_32 0.0348518000
_diffrn_orient_matrix_UB_33 -0.0206484000
_diffrn_radiation_monochromator graphite
_diffrn_radiation_type 'Mo K\a'
_diffrn_radiation_wavelength 0.7107
_diffrn_reflns_av_R_equivalents 0.0916
_diffrn_reflns_av_unetI/netI 0.0826
_diffrn_reflns_limit_h_max 28
_diffrn_reflns_limit_h_min -28
_diffrn_reflns_limit_k_max 19
_diffrn_reflns_limit_k_min -19
_diffrn_reflns_limit_l_max 23
_diffrn_reflns_limit_l_min -23
_diffrn_reflns_number 77969
_diffrn_reflns_theta_full 25.03
_diffrn_reflns_theta_max 25.03
_diffrn_reflns_theta_min 2.94
_diffrn_source 'Enhance (Mo) x-ray Source'
_exptl_absorpt_coefficient_mu 0.697
_exptl_absorpt_correction_T_max 1.00000
_exptl_absorpt_correction_T_min 0.80497
_exptl_absorpt_correction_type multi-scan
_exptl_absorpt_process_details
;
CrysAlisPro, Agilent Technologies,
Version 1.171.35.21 (release 20-01-2012 CrysAlis171 .NET)
(compiled Jan 23 2012,18:06:46)
empirical absorption correction using spherical harmonics,
 implemented in SCALE3 ABSPACK scaling algorithm.
;
_exptl_crystal_colour yellow
_exptl_crystal_colour_primary yellow
_exptl_crystal_density_diffrn 1.358
_exptl_crystal_description block
_exptl_crystal_F_000 3352
_exptl_crystal_size_max 0.1
_exptl_crystal_size_mid 0.1
_exptl_crystal_size_min 0.1
_refine_diff_density_max 0.919
_refine_diff_density_min -1.063
_refine_diff_density_rms 0.102
_refine_ls_extinction_method none
_refine_ls_goodness_of_fit_ref 1.048
_refine_ls_hydrogen_treatment constr
_refine_ls_matrix_type full
_refine_ls_number_parameters 979
_refine_ls_number_reflns 13767
_refine_ls_number_restraints 0
_refine_ls_restrained_S_all 1.048
_refine_ls_R_factor_all 0.0942
_refine_ls_R_factor_gt 0.0562
_refine_ls_shift/su_max 0.001
_refine_ls_shift/su_mean 0.000
_refine_ls_structure_factor_coef Fsqd
_refine_ls_weighting_details 'calc w=1/[\s^2^(Fo^2^)+(0.0450P)^2^+18.5244P] where P=(Fo^2^+2Fc^2^)/3'
_refine_ls_weighting_scheme calc
_refine_ls_wR_factor_gt 0.1162
_refine_ls_wR_factor_ref 0.1435
_reflns_number_gt 9356
_reflns_number_total 13767
_reflns_threshold_expression >2sigma(I)
_cod_data_source_file ic301599y_si_002_06.cif
_cod_data_source_block complex6
_cod_database_code 4334260
_reflns_odcompleteness_completeness 99.77
_reflns_odcompleteness_iscentric 1
_reflns_odcompleteness_theta 24.97

loop_
_space_group_symop_id
_space_group_symop_operation_xyz
1 'x, y, z'
2 '-x, y+1/2, -z+1/2'
3 '-x, -y, -z'
4 'x, -y-1/2, z-1/2'

loop_
_atom_site_label
_atom_site_type_symbol
_atom_site_fract_x
_atom_site_fract_y
_atom_site_fract_z
_atom_site_U_iso_or_equiv
_atom_site_adp_type
_atom_site_occupancy
_atom_site_symmetry_multiplicity
_atom_site_calc_flag
_atom_site_refinement_flags
Pr1 Pr 0.251330(15) 0.746089(17) 0.249179(18) 0.02051(10) Uani 1 1 d .
O1 O 0.2887(2) 0.8015(3) 0.1337(3) 0.0363(12) Uani 1 1 d .
O2 O 0.2175(2) 0.7219(3) 0.1234(3) 0.0364(12) Uani 1 1 d .
O3 O 0.2526(3) 0.7764(4) 0.0317(3) 0.0609(16) Uani 1 1 d .
N1 N 0.2850(2) 0.5520(3) 0.1886(3) 0.0335(15) Uani 1 1 d .
N2 N 0.3092(2) 0.6244(3) 0.2002(3) 0.0274(14) Uani 1 1 d .
N3 N 0.3928(2) 0.5778(3) 0.1544(3) 0.0291(14) Uani 1 1 d .
N4 N 0.3590(2) 0.7642(3) 0.2397(3) 0.0225(12) Uani 1 1 d .
N5 N 0.2983(2) 0.8648(3) 0.3169(3) 0.0249(13) Uani 1 1 d .
N6 N 0.2018(2) 0.8034(3) 0.3566(3) 0.0249(13) Uani 1 1 d .
N7 N 0.1546(2) 0.7688(3) 0.3788(3) 0.0260(13) Uani 1 1 d .
N8 N 0.1868(2) 0.9169(3) 0.4292(3) 0.0301(14) Uani 1 1 d .
N9 N 0.2136(2) 0.9481(3) 0.2154(3) 0.0352(15) Uani 1 1 d .
N10 N 0.1931(2) 0.8724(3) 0.2142(3) 0.0266(13) Uani 1 1 d .
N11 N 0.1149(2) 0.9191(3) 0.1503(3) 0.0320(14) Uani 1 1 d .
N12 N 0.1453(2) 0.7269(3) 0.2311(3) 0.0250(14) Uani 1 1 d .
N13 N 0.2029(2) 0.6206(3) 0.3059(3) 0.0240(13) Uani 1 1 d .
N14 N 0.3003(2) 0.6772(3) 0.3552(3) 0.0285(14) Uani 1 1 d .
N15 N 0.3454(2) 0.7117(3) 0.3847(3) 0.0275(13) Uani 1 1 d .
N16 N 0.3080(2) 0.5637(3) 0.4297(3) 0.0283(14) Uani 1 1 d .
N17 N 0.2532(3) 0.7661(4) 0.0942(3) 0.0395(15) Uani 1 1 d .
C1 C 0.3294(3) 0.3463(4) 0.1393(4) 0.042(2) Uani 1 1 d .
H1A H 0.3493 0.3346 0.1815 0.050 Uiso 1 1 calc R
H1B H 0.3110 0.2971 0.1247 0.050 Uiso 1 1 calc R
C2 C 0.3699(3) 0.3717(4) 0.0845(4) 0.044(2) Uani 1 1 d .
H2A H 0.3944 0.3267 0.0751 0.052 Uiso 1 1 calc R
H2B H 0.3497 0.3837 0.0426 0.052 Uiso 1 1 calc R
C3 C 0.4041(3) 0.4444(4) 0.1041(4) 0.0309(17) Uani 1 1 d .
C4 C 0.3695(3) 0.5071(4) 0.1407(4) 0.0275(16) Uani 1 1 d .
C5 C 0.3142(3) 0.4931(4) 0.1612(4) 0.0305(17) Uani 1 1 d .
C6 C 0.2860(3) 0.4114(4) 0.1535(4) 0.0334(17) Uani 1 1 d .
C7 C 0.2438(3) 0.4155(4) 0.0941(4) 0.044(2) Uani 1 1 d .
H7A H 0.2625 0.4265 0.0519 0.066 Uiso 1 1 calc R
H7B H 0.2177 0.4577 0.1030 0.066 Uiso 1 1 calc R
H7C H 0.2248 0.3647 0.0905 0.066 Uiso 1 1 calc R
C8 C 0.2560(4) 0.3904(4) 0.2188(4) 0.045(2) Uani 1 1 d .
H8A H 0.2393 0.3381 0.2141 0.068 Uiso 1 1 calc R
H8B H 0.2280 0.4301 0.2272 0.068 Uiso 1 1 calc R
H8C H 0.2816 0.3897 0.2565 0.068 Uiso 1 1 calc R
C9 C 0.4308(4) 0.4830(4) 0.0408(4) 0.045(2) Uani 1 1 d .
H9A H 0.4516 0.4428 0.0165 0.067 Uiso 1 1 calc R
H9B H 0.4549 0.5259 0.0551 0.067 Uiso 1 1 calc R
H9C H 0.4026 0.5043 0.0111 0.067 Uiso 1 1 calc R
C10 C 0.4502(3) 0.4187(5) 0.1558(4) 0.045(2) Uani 1 1 d .
H10A H 0.4337 0.3957 0.1960 0.068 Uiso 1 1 calc R
H10B H 0.4716 0.4652 0.1685 0.068 Uiso 1 1 calc R
H10C H 0.4736 0.3794 0.1345 0.068 Uiso 1 1 calc R
C11 C 0.3619(3) 0.6329(4) 0.1859(3) 0.0238(15) Uani 1 1 d .
C12 C 0.3888(3) 0.7109(4) 0.2053(4) 0.0271(16) Uani 1 1 d .
C13 C 0.4435(3) 0.7243(4) 0.1872(4) 0.0277(16) Uani 1 1 d .
H13 H 0.4637 0.6846 0.1647 0.033 Uiso 1 1 calc R
C14 C 0.4668(3) 0.7977(4) 0.2033(4) 0.0299(17) Uani 1 1 d .
H14 H 0.5027 0.8090 0.1901 0.036 Uiso 1 1 calc R
C15 C 0.4369(3) 0.8544(4) 0.2390(4) 0.0309(17) Uani 1 1 d .
H15 H 0.4523 0.9040 0.2508 0.037 Uiso 1 1 calc R
C16 C 0.3827(3) 0.8354(3) 0.2572(4) 0.0263(15) Uani 1 1 d .
C17 C 0.3503(3) 0.8900(4) 0.3019(4) 0.0263(16) Uani 1 1 d .
C18 C 0.3721(3) 0.9616(4) 0.3296(4) 0.0293(17) Uani 1 1 d .
H18 H 0.4072 0.9788 0.3174 0.035 Uiso 1 1 calc R
C19 C 0.3415(3) 1.0059(4) 0.3748(4) 0.0357(18) Uani 1 1 d .
H19 H 0.3554 1.0536 0.3933 0.043 Uiso 1 1 calc R
C20 C 0.2898(3) 0.9789(4) 0.3924(4) 0.0328(18) Uani 1 1 d .
H20 H 0.2684 1.0079 0.4231 0.039 Uiso 1 1 calc R
C21 C 0.2702(3) 0.9080(4) 0.3638(4) 0.0295(17) Uani 1 1 d .
C22 C 0.2161(3) 0.8751(4) 0.3846(4) 0.0295(17) Uani 1 1 d .
C23 C 0.1235(3) 0.8070(4) 0.4247(4) 0.0258(15) Uani 1 1 d .
C24 C 0.1398(3) 0.8851(4) 0.4483(3) 0.0281(16) Uani 1 1 d .
C25 C 0.1049(3) 0.9330(4) 0.4985(4) 0.0343(17) Uani 1 1 d .
C26 C 0.0457(3) 0.9003(4) 0.4969(5) 0.043(2) Uani 1 1 d .
H26A H 0.0250 0.9248 0.5339 0.052 Uiso 1 1 calc R
H26B H 0.0283 0.9156 0.4538 0.052 Uiso 1 1 calc R
C27 C 0.0439(3) 0.8089(4) 0.5043(4) 0.042(2) Uani 1 1 d .
H27A H 0.0057 0.7918 0.5065 0.050 Uiso 1 1 calc R
H27B H 0.0615 0.7940 0.5474 0.050 Uiso 1 1 calc R
C28 C 0.0720(3) 0.7633(4) 0.4459(4) 0.0289(17) Uani 1 1 d .
C29 C 0.0331(3) 0.7586(4) 0.3827(4) 0.0382(19) Uani 1 1 d .
H29A H 0.0266 0.8120 0.3651 0.057 Uiso 1 1 calc R
H29B H -0.0012 0.7347 0.3960 0.057 Uiso 1 1 calc R
H29C H 0.0498 0.7260 0.3477 0.057 Uiso 1 1 calc R
C30 C 0.0870(3) 0.6778(4) 0.4703(4) 0.042(2) Uani 1 1 d .
H30A H 0.0991 0.6463 0.4319 0.062 Uiso 1 1 calc R
H30B H 0.0552 0.6529 0.4904 0.062 Uiso 1 1 calc R
H30C H 0.1160 0.6810 0.5039 0.062 Uiso 1 1 calc R
C31 C 0.1051(3) 1.0228(4) 0.4783(4) 0.041(2) Uani 1 1 d .
H31A H 0.1419 1.0437 0.4820 0.061 Uiso 1 1 calc R
H31B H 0.0813 1.0524 0.5084 0.061 Uiso 1 1 calc R
H31C H 0.0923 1.0284 0.4317 0.061 Uiso 1 1 calc R
C32 C 0.1306(3) 0.9229(4) 0.5699(4) 0.043(2) Uani 1 1 d .
H32A H 0.1266 0.8679 0.5847 0.065 Uiso 1 1 calc R
H32B H 0.1123 0.9580 0.6018 0.065 Uiso 1 1 calc R
H32C H 0.1690 0.9366 0.5682 0.065 Uiso 1 1 calc R
C33 C 0.1848(3) 1.1507(4) 0.1446(4) 0.043(2) Uani 1 1 d .
H33A H 0.1902 1.2059 0.1598 0.052 Uiso 1 1 calc R
H33B H 0.2060 1.1433 0.1030 0.052 Uiso 1 1 calc R
C34 C 0.1244(3) 1.1392(4) 0.1272(5) 0.047(2) Uani 1 1 d .
H34A H 0.1139 1.1785 0.0926 0.056 Uiso 1 1 calc R
H34B H 0.1028 1.1500 0.1680 0.056 Uiso 1 1 calc R
C35 C 0.1097(3) 1.0527(4) 0.1001(4) 0.041(2) Uani 1 1 d .
C36 C 0.1371(3) 0.9923(4) 0.1487(4) 0.0290(17) Uani 1 1 d .
C37 C 0.1856(3) 1.0080(4) 0.1870(4) 0.0288(16) Uani 1 1 d .
C38 C 0.2078(3) 1.0936(4) 0.2001(4) 0.0354(18) Uani 1 1 d .
C39 C 0.2706(3) 1.0959(4) 0.2025(4) 0.045(2) Uani 1 1 d .
H39A H 0.2850 1.0785 0.1592 0.068 Uiso 1 1 calc R
H39B H 0.2837 1.0607 0.2383 0.068 Uiso 1 1 calc R
H39C H 0.2827 1.1501 0.2117 0.068 Uiso 1 1 calc R
C40 C 0.1870(4) 1.1189(4) 0.2718(4) 0.049(2) Uani 1 1 d .
H40A H 0.1978 1.1737 0.2810 0.073 Uiso 1 1 calc R
H40B H 0.2026 1.0839 0.3061 0.073 Uiso 1 1 calc R
H40C H 0.1475 1.1150 0.2730 0.073 Uiso 1 1 calc R
C41 C 0.1364(4) 1.0388(5) 0.0289(4) 0.058(3) Uani 1 1 d .
H41A H 0.1256 1.0814 -0.0018 0.087 Uiso 1 1 calc R
H41B H 0.1244 0.9878 0.0107 0.087 Uiso 1 1 calc R
H41C H 0.1758 1.0387 0.0339 0.087 Uiso 1 1 calc R
C42 C 0.0492(4) 1.0437(5) 0.0953(5) 0.062(3) Uani 1 1 d .
H42A H 0.0337 1.0459 0.1405 0.093 Uiso 1 1 calc R
H42B H 0.0405 0.9926 0.0745 0.093 Uiso 1 1 calc R
H42C H 0.0342 1.0866 0.0677 0.093 Uiso 1 1 calc R
C43 C 0.1419(3) 0.8632(4) 0.1872(4) 0.0265(16) Uani 1 1 d .
C44 C 0.1149(3) 0.7841(4) 0.1974(4) 0.0253(15) Uani 1 1 d .
C45 C 0.0606(3) 0.7729(4) 0.1763(4) 0.0311(17) Uani 1 1 d .
H45 H 0.0413 0.8142 0.1542 0.037 Uiso 1 1 calc R
C46 C 0.0360(3) 0.6994(4) 0.1888(4) 0.0321(17) Uani 1 1 d .
H46 H 0.0000 0.6899 0.1743 0.038 Uiso 1 1 calc R
C47 C 0.0651(3) 0.6399(4) 0.2227(3) 0.0284(17) Uani 1 1 d .
H47 H 0.0491 0.5899 0.2315 0.034 Uiso 1 1 calc R
C48 C 0.1192(3) 0.6560(3) 0.2439(4) 0.0238(14) Uani 1 1 d .
C49 C 0.1518(3) 0.5968(4) 0.2853(4) 0.0289(16) Uani 1 1 d .
C50 C 0.1296(3) 0.5234(4) 0.3067(4) 0.0333(17) Uani 1 1 d .
H50 H 0.0945 0.5079 0.2923 0.040 Uiso 1 1 calc R
C51 C 0.1603(3) 0.4739(4) 0.3494(4) 0.0372(19) Uani 1 1 d .
H51 H 0.1471 0.4231 0.3613 0.045 Uiso 1 1 calc R
C52 C 0.2107(3) 0.5000(4) 0.3743(4) 0.0350(18) Uani 1 1 d .
H52 H 0.2304 0.4694 0.4060 0.042 Uiso 1 1 calc R
C53 C 0.2309(3) 0.5728(4) 0.3507(4) 0.0273(16) Uani 1 1 d .
C54 C 0.2837(3) 0.6059(4) 0.3788(4) 0.0260(15) Uani 1 1 d .
C55 C 0.3709(3) 0.6744(4) 0.4363(4) 0.0301(17) Uani 1 1 d .
C56 C 0.3518(3) 0.5981(4) 0.4598(4) 0.0291(17) Uani 1 1 d .
C57 C 0.3805(3) 0.5516(4) 0.5164(4) 0.0312(17) Uani 1 1 d .
C58 C 0.4161(3) 0.6090(4) 0.5596(4) 0.0404(19) Uani 1 1 d .
H58A H 0.3923 0.6418 0.5882 0.048 Uiso 1 1 calc R
H58B H 0.4397 0.5774 0.5896 0.048 Uiso 1 1 calc R
C59 C 0.4513(3) 0.6638(4) 0.5161(4) 0.041(2) Uani 1 1 d .
H59A H 0.4755 0.6308 0.4884 0.049 Uiso 1 1 calc R
H59B H 0.4741 0.6966 0.5462 0.049 Uiso 1 1 calc R
C60 C 0.4188(3) 0.7194(5) 0.4689(4) 0.0354(18) Uani 1 1 d .
C61 C 0.4566(4) 0.7525(5) 0.4138(5) 0.052(3) Uani 1 1 d .
H61A H 0.4675 0.7095 0.3837 0.079 Uiso 1 1 calc R
H61B H 0.4887 0.7757 0.4350 0.079 Uiso 1 1 calc R
H61C H 0.4375 0.7933 0.3878 0.079 Uiso 1 1 calc R
C62 C 0.3941(3) 0.7898(5) 0.5111(4) 0.048(2) Uani 1 1 d .
H62A H 0.3756 0.8268 0.4807 0.072 Uiso 1 1 calc R
H62B H 0.4231 0.8176 0.5351 0.072 Uiso 1 1 calc R
H62C H 0.3682 0.7688 0.5436 0.072 Uiso 1 1 calc R
C63 C 0.4153(3) 0.4842(4) 0.4840(4) 0.043(2) Uani 1 1 d .
H63A H 0.3919 0.4494 0.4572 0.065 Uiso 1 1 calc R
H63B H 0.4329 0.4534 0.5197 0.065 Uiso 1 1 calc R
H63C H 0.4428 0.5077 0.4550 0.065 Uiso 1 1 calc R
C64 C 0.3374(3) 0.5125(4) 0.5637(4) 0.0391(19) Uani 1 1 d .
H64A H 0.3125 0.5532 0.5799 0.059 Uiso 1 1 calc R
H64B H 0.3558 0.4877 0.6021 0.059 Uiso 1 1 calc R
H64C H 0.3173 0.4722 0.5385 0.059 Uiso 1 1 calc R
N18 N 0.4174(3) 0.4958(4) 0.3133(3) 0.0408(16) Uani 1 1 d .
O4 O 0.4299(2) 0.5699(3) 0.3067(3) 0.0439(14) Uani 1 1 d .
O5 O 0.3680(3) 0.4749(4) 0.3073(3) 0.0586(16) Uani 1 1 d .
O6 O 0.4543(3) 0.4457(3) 0.3270(3) 0.0533(17) Uani 1 1 d .
N19 N 0.0495(3) 0.9873(4) 0.2895(4) 0.0460(18) Uani 1 1 d .
O7 O 0.0584(3) 1.0597(4) 0.2950(4) 0.084(2) Uani 1 1 d .
O8 O 0.0025(3) 0.9674(3) 0.2660(5) 0.101(3) Uani 1 1 d .
O9 O 0.0836(3) 0.9357(3) 0.3043(3) 0.0616(18) Uani 1 1 d .
O10 O 0.0600(2) 0.3520(3) 0.2890(3) 0.0480(14) Uani 1 1 d .
H10 H 0.0394 0.3869 0.2738 0.072 Uiso 1 1 calc R
C65 C 0.0996(4) 0.3580(5) 0.1738(5) 0.058(3) Uani 1 1 d .
H65A H 0.1163 0.3243 0.1397 0.088 Uiso 1 1 calc R
H65B H 0.1254 0.3984 0.1887 0.088 Uiso 1 1 calc R
H65C H 0.0676 0.3838 0.1546 0.088 Uiso 1 1 calc R
C66 C 0.0831(4) 0.3076(5) 0.2337(5) 0.057(2) Uani 1 1 d .
H66A H 0.0564 0.2678 0.2183 0.068 Uiso 1 1 calc R
H66B H 0.1152 0.2787 0.2505 0.068 Uiso 1 1 calc R
O11 O 0.0740(3) 0.3061(3) 0.4255(3) 0.0596(17) Uani 1 1 d .
H11 H 0.0728 0.3228 0.3858 0.089 Uiso 1 1 calc R
C67 C 0.1641(4) 0.2429(6) 0.4323(7) 0.086(4) Uani 1 1 d .
H67A H 0.1768 0.2747 0.3943 0.129 Uiso 1 1 calc R
H67B H 0.1810 0.1905 0.4309 0.129 Uiso 1 1 calc R
H67C H 0.1738 0.2694 0.4746 0.129 Uiso 1 1 calc R
C68 C 0.1052(4) 0.2343(5) 0.4280(6) 0.068(3) Uani 1 1 d .
H68A H 0.0966 0.2029 0.3873 0.082 Uiso 1 1 calc R
H68B H 0.0932 0.2032 0.4674 0.082 Uiso 1 1 calc R
O12 O 0.3836(4) 0.3015(4) 0.3549(4) 0.106(3) Uani 1 1 d .
H12 H 0.3981 0.2583 0.3647 0.159 Uiso 1 1 calc R
C69 C 0.3239(6) 0.2748(9) 0.4505(8) 0.131(6) Uani 1 1 d .
H69A H 0.3268 0.2169 0.4506 0.196 Uiso 1 1 calc R
H69B H 0.2881 0.2902 0.4668 0.196 Uiso 1 1 calc R
H69C H 0.3517 0.2973 0.4800 0.196 Uiso 1 1 calc R
C70 C 0.3311(7) 0.3042(9) 0.3824(8) 0.129(6) Uani 1 1 d .
H70A H 0.3069 0.2736 0.3523 0.155 Uiso 1 1 calc R
H70B H 0.3187 0.3599 0.3812 0.155 Uiso 1 1 calc R
O13 O 0.4688(2) 0.0752(3) 0.2561(3) 0.0391(12) Uani 1 1 d .
H13A H 0.4565 0.0984 0.2899 0.059 Uiso 1 1 calc R
C71 C 0.4317(4) 0.0860(5) 0.1988(4) 0.051(2) Uani 1 1 d .
H71A H 0.3990 0.0535 0.2061 0.061 Uiso 1 1 calc R
H71B H 0.4493 0.0669 0.1572 0.061 Uiso 1 1 calc R
C72 C 0.4151(4) 0.1725(5) 0.1894(5) 0.061(3) Uani 1 1 d .
H72A H 0.3913 0.1771 0.1501 0.091 Uiso 1 1 calc R
H72B H 0.4474 0.2049 0.1825 0.091 Uiso 1 1 calc R
H72C H 0.3962 0.1909 0.2296 0.091 Uiso 1 1 calc R
O14 O 0.4381(2) 0.1509(3) 0.3848(3) 0.0559(16) Uani 1 1 d .

loop_
_atom_site_aniso_label
_atom_site_aniso_U_11
_atom_site_aniso_U_22
_atom_site_aniso_U_33
_atom_site_aniso_U_23
_atom_site_aniso_U_13
_atom_site_aniso_U_12
Pr1 0.02395(17) 0.01117(15) 0.02641(18) 0.00005(16) 0.0012(3) -0.00022(14)
O1 0.039(3) 0.026(3) 0.044(3) 0.009(2) -0.001(3) -0.005(2)
O2 0.036(3) 0.043(3) 0.031(3) 0.003(2) 0.007(2) 0.000(3)
O3 0.052(4) 0.098(5) 0.033(3) 0.016(3) -0.004(3) -0.004(4)
N1 0.038(4) 0.015(3) 0.048(4) -0.001(3) 0.006(3) -0.001(3)
N2 0.034(4) 0.010(3) 0.039(4) -0.005(2) 0.008(3) 0.000(2)
N3 0.036(4) 0.017(3) 0.034(4) -0.001(2) 0.002(3) 0.003(3)
N4 0.025(3) 0.014(2) 0.028(4) 0.001(2) 0.002(3) 0.004(2)
N5 0.027(3) 0.014(3) 0.033(3) -0.005(2) -0.002(3) 0.001(2)
N6 0.027(3) 0.015(3) 0.033(3) -0.001(2) 0.005(3) -0.002(2)
N7 0.028(3) 0.022(3) 0.028(3) 0.001(2) 0.005(3) -0.002(3)
N8 0.037(4) 0.023(3) 0.030(4) -0.006(3) 0.004(3) 0.000(3)
N9 0.038(4) 0.022(3) 0.046(4) 0.001(3) 0.003(3) -0.003(3)
N10 0.027(3) 0.017(3) 0.036(4) 0.000(2) -0.001(3) -0.005(3)
N11 0.039(4) 0.022(3) 0.035(4) 0.002(3) -0.005(3) 0.006(3)
N12 0.025(3) 0.019(3) 0.032(4) 0.001(2) 0.003(2) 0.005(2)
N13 0.037(3) 0.009(3) 0.026(3) -0.003(2) 0.001(3) -0.003(2)
N14 0.033(4) 0.018(3) 0.035(4) -0.005(3) 0.005(3) -0.001(3)
N15 0.033(3) 0.019(3) 0.030(4) 0.002(3) 0.008(3) 0.002(3)
N16 0.030(3) 0.020(3) 0.035(4) -0.001(3) 0.005(3) 0.002(3)
N17 0.042(4) 0.048(4) 0.029(3) 0.006(3) 0.015(4) 0.009(4)
C1 0.058(5) 0.014(4) 0.054(6) -0.004(3) 0.007(4) -0.003(4)
C2 0.049(5) 0.027(4) 0.056(5) -0.012(4) 0.007(4) 0.002(4)
C3 0.045(5) 0.019(4) 0.029(4) -0.005(3) 0.003(3) 0.000(3)
C4 0.036(4) 0.019(3) 0.028(4) -0.001(3) 0.002(3) 0.007(3)
C5 0.037(4) 0.016(3) 0.038(5) -0.002(3) -0.008(3) -0.002(3)
C6 0.043(5) 0.017(4) 0.041(5) -0.005(3) 0.002(4) -0.005(3)
C7 0.048(5) 0.026(4) 0.058(5) -0.004(3) -0.010(4) -0.003(4)
C8 0.059(6) 0.020(4) 0.056(5) -0.002(3) 0.004(5) -0.007(4)
C9 0.062(6) 0.025(4) 0.047(5) -0.006(4) 0.014(4) 0.000(4)
C10 0.041(5) 0.034(5) 0.060(6) -0.006(4) -0.008(4) 0.016(4)
C11 0.028(4) 0.019(3) 0.025(4) 0.000(3) -0.007(3) -0.001(3)
C12 0.030(4) 0.010(3) 0.040(4) 0.003(3) -0.009(3) -0.003(3)
C13 0.031(4) 0.022(4) 0.030(4) 0.003(3) 0.007(3) 0.005(3)
C14 0.036(4) 0.023(4) 0.031(4) 0.003(3) 0.006(3) 0.000(3)
C15 0.035(4) 0.019(3) 0.039(5) 0.002(3) 0.005(4) -0.005(3)
C16 0.032(4) 0.010(3) 0.037(4) 0.002(3) 0.007(4) 0.001(3)
C17 0.027(4) 0.020(3) 0.032(4) 0.001(3) -0.001(3) 0.003(3)
C18 0.025(4) 0.020(3) 0.043(5) -0.003(3) 0.006(3) -0.014(3)
C19 0.040(5) 0.026(4) 0.041(5) -0.008(3) 0.006(4) -0.007(3)
C20 0.034(4) 0.020(4) 0.044(5) -0.011(3) 0.007(3) 0.000(3)
C21 0.034(4) 0.017(3) 0.037(4) -0.002(3) 0.009(3) -0.005(3)
C22 0.037(4) 0.019(4) 0.033(4) 0.007(3) 0.001(3) 0.004(3)
C23 0.029(4) 0.017(3) 0.031(4) 0.001(3) 0.007(3) -0.002(3)
C24 0.036(4) 0.023(4) 0.026(4) 0.001(3) 0.003(3) 0.004(3)
C25 0.043(4) 0.024(4) 0.036(4) -0.007(3) 0.010(4) 0.006(3)
C26 0.031(4) 0.034(4) 0.066(6) -0.012(4) 0.016(4) 0.005(3)
C27 0.043(5) 0.043(5) 0.040(5) -0.010(4) 0.013(4) -0.009(4)
C28 0.026(4) 0.023(4) 0.038(5) -0.002(3) 0.005(3) -0.003(3)
C29 0.037(5) 0.034(4) 0.043(5) 0.000(4) -0.001(4) -0.008(3)
C30 0.047(5) 0.033(4) 0.045(5) 0.012(4) 0.014(4) -0.004(4)
C31 0.047(5) 0.023(4) 0.052(5) -0.010(3) 0.009(4) 0.006(4)
C32 0.048(5) 0.034(4) 0.047(5) -0.015(4) 0.011(4) -0.003(4)
C33 0.062(6) 0.021(4) 0.047(5) 0.010(3) -0.001(4) 0.001(4)
C34 0.056(6) 0.024(4) 0.060(6) 0.002(4) -0.016(4) 0.007(4)
C35 0.046(5) 0.021(4) 0.056(6) -0.002(4) -0.009(4) 0.006(4)
C36 0.040(4) 0.017(3) 0.030(4) -0.002(3) 0.004(3) 0.010(3)
C37 0.034(4) 0.015(3) 0.037(4) 0.004(3) 0.006(3) 0.001(3)
C38 0.042(5) 0.022(4) 0.043(5) 0.002(3) 0.006(4) 0.003(3)
C39 0.062(6) 0.020(4) 0.055(6) 0.002(4) 0.003(4) -0.004(4)
C40 0.063(6) 0.025(4) 0.058(6) -0.012(4) 0.008(4) 0.002(4)
C41 0.106(8) 0.030(5) 0.038(5) -0.002(4) -0.005(5) 0.006(5)
C42 0.054(6) 0.031(5) 0.102(8) 0.016(5) -0.024(5) 0.004(4)
C43 0.031(4) 0.018(3) 0.031(4) 0.001(3) 0.013(3) 0.009(3)
C44 0.023(4) 0.023(4) 0.030(4) -0.007(3) 0.005(3) 0.000(3)
C45 0.034(4) 0.023(4) 0.036(4) 0.003(3) 0.005(3) 0.002(3)
C46 0.036(4) 0.033(4) 0.027(4) 0.000(3) -0.004(3) 0.000(3)
C47 0.026(4) 0.023(4) 0.036(4) -0.002(3) 0.006(3) -0.005(3)
C48 0.030(4) 0.013(3) 0.029(4) 0.004(3) 0.002(3) -0.003(3)
C49 0.029(4) 0.021(4) 0.037(4) -0.001(3) 0.002(3) 0.001(3)
C50 0.037(4) 0.020(4) 0.043(5) -0.004(3) -0.002(4) -0.004(3)
C51 0.045(5) 0.020(4) 0.046(5) 0.007(3) 0.010(4) 0.000(4)
C52 0.043(5) 0.022(4) 0.039(5) 0.003(3) 0.003(4) -0.002(3)
C53 0.031(4) 0.016(3) 0.034(4) 0.007(3) 0.006(3) -0.005(3)
C54 0.032(4) 0.020(3) 0.026(4) 0.003(3) 0.004(3) -0.001(3)
C55 0.034(4) 0.028(4) 0.029(4) 0.000(3) 0.008(3) -0.001(3)
C56 0.038(4) 0.018(3) 0.031(4) 0.004(3) 0.008(3) 0.004(3)
C57 0.038(4) 0.022(4) 0.033(5) 0.000(3) -0.002(3) 0.011(3)
C58 0.046(5) 0.033(4) 0.042(5) 0.002(3) -0.003(4) 0.000(4)
C59 0.045(5) 0.035(4) 0.042(5) -0.005(4) -0.005(4) -0.001(4)
C60 0.038(5) 0.033(4) 0.035(5) 0.005(3) -0.007(4) -0.009(4)
C61 0.050(6) 0.063(6) 0.044(6) 0.020(4) -0.012(4) -0.029(5)
C62 0.059(6) 0.030(4) 0.056(6) -0.012(4) -0.015(5) 0.002(4)
C63 0.049(5) 0.034(5) 0.046(5) -0.003(4) -0.008(4) 0.013(4)
C64 0.054(5) 0.031(4) 0.032(5) 0.013(3) 0.000(4) -0.006(4)
N18 0.048(4) 0.043(4) 0.032(4) -0.002(3) 0.003(3) 0.006(4)
O4 0.062(4) 0.020(3) 0.049(3) 0.002(2) -0.001(3) 0.010(3)
O5 0.049(4) 0.076(4) 0.052(4) 0.000(3) 0.004(3) -0.014(3)
O6 0.072(4) 0.035(3) 0.053(4) 0.001(3) 0.006(3) 0.025(3)
N19 0.045(4) 0.028(4) 0.065(5) 0.001(3) 0.014(4) 0.004(4)
O7 0.057(4) 0.031(4) 0.162(8) -0.005(4) -0.018(5) 0.001(3)
O8 0.056(4) 0.034(3) 0.212(10) -0.030(5) -0.020(6) 0.000(3)
O9 0.088(5) 0.050(4) 0.047(4) 0.007(3) 0.006(3) 0.035(4)
O10 0.046(4) 0.037(3) 0.061(4) -0.009(3) 0.007(3) 0.001(3)
C65 0.070(7) 0.041(5) 0.065(7) -0.006(5) -0.005(5) -0.017(5)
C66 0.066(6) 0.043(5) 0.061(7) -0.011(4) 0.001(5) -0.004(4)
O11 0.078(5) 0.040(3) 0.061(4) -0.003(3) 0.004(4) -0.002(3)
C67 0.065(8) 0.065(7) 0.128(11) -0.032(7) -0.005(7) 0.013(6)
C68 0.076(7) 0.038(5) 0.091(8) -0.005(5) -0.013(6) 0.010(5)
O12 0.153(8) 0.050(4) 0.115(7) 0.012(4) 0.077(6) 0.003(5)
C69 0.115(12) 0.150(14) 0.128(14) 0.046(11) 0.012(10) -0.010(11)
C70 0.150(15) 0.134(13) 0.104(12) 0.072(10) -0.029(10) -0.006(11)
O13 0.046(3) 0.033(3) 0.038(3) -0.004(3) 0.000(3) 0.003(2)
C71 0.063(6) 0.043(5) 0.047(5) 0.004(4) -0.014(5) -0.007(4)
C72 0.050(6) 0.037(5) 0.095(8) 0.022(5) 0.000(5) 0.002(4)
O14 0.052(4) 0.059(4) 0.057(4) -0.007(3) 0.015(3) -0.019(3)

loop_
_atom_type_symbol
_atom_type_description
_atom_type_scat_dispersion_real
_atom_type_scat_dispersion_imag
_atom_type_scat_source
C C 0.0033 0.0016 'International Tables Vol C Tables 4.2.6.8 and 6.1.1.4'
H H 0.0000 0.0000 'International Tables Vol C Tables 4.2.6.8 and 6.1.1.4'
N N 0.0061 0.0033 'International Tables Vol C Tables 4.2.6.8 and 6.1.1.4'
O O 0.0106 0.0060 'International Tables Vol C Tables 4.2.6.8 and 6.1.1.4'
Pr Pr -0.2180 2.8214 'International Tables Vol C Tables 4.2.6.8 and 6.1.1.4'

loop_
_geom_angle_atom_site_label_1
_geom_angle_atom_site_label_2
_geom_angle_atom_site_label_3
_geom_angle
O1 Pr1 O2 49.57(15)
O1 Pr1 N2 76.50(16)
O1 Pr1 N4 63.08(17)
O1 Pr1 N5 90.99(17)
O1 Pr1 N6 137.21(16)
O1 Pr1 N10 71.55(17)
O1 Pr1 N12 106.03(17)
O1 Pr1 N13 143.22(16)
O1 Pr1 N14 132.22(17)
O2 Pr1 N2 73.07(17)
O2 Pr1 N4 104.97(17)
O2 Pr1 N5 136.06(16)
O2 Pr1 N10 73.20(17)
O2 Pr1 N12 63.34(16)
O2 Pr1 N13 97.67(16)
O2 Pr1 N14 143.79(16)
N2 Pr1 N4 62.07(16)
N5 Pr1 N2 121.51(17)
N5 Pr1 N4 61.43(17)
N5 Pr1 N13 125.05(16)
N5 Pr1 N14 74.78(17)
N6 Pr1 O2 131.80(17)
N6 Pr1 N2 145.11(17)
N6 Pr1 N4 118.59(18)
N6 Pr1 N5 61.59(17)
N6 Pr1 N10 70.42(17)
N6 Pr1 N12 72.07(17)
N6 Pr1 N13 74.96(16)
N6 Pr1 N14 74.74(16)
N10 Pr1 N2 143.66(17)
N10 Pr1 N4 115.21(16)
N10 Pr1 N5 76.41(17)
N10 Pr1 N12 62.05(16)
N10 Pr1 N13 119.86(17)
N10 Pr1 N14 142.34(17)
N12 Pr1 N2 112.60(17)
N12 Pr1 N4 168.27(16)
N12 Pr1 N5 125.69(16)
N12 Pr1 N13 61.20(17)
N12 Pr1 N14 119.45(17)
N13 Pr1 N2 77.85(17)
N13 Pr1 N4 124.37(16)
N13 Pr1 N14 62.04(17)
N14 Pr1 N2 73.39(18)
N14 Pr1 N4 70.21(17)
N17 O1 Pr1 96.9(4)
N17 O2 Pr1 96.9(4)
C5 N1 N2 119.2(6)
N1 N2 Pr1 120.4(4)
C11 N2 Pr1 121.0(4)
C11 N2 N1 118.7(5)
C4 N3 C11 117.1(6)
C12 N4 Pr1 120.3(4)
C12 N4 C16 118.2(5)
C16 N4 Pr1 120.1(4)
C17 N5 Pr1 121.5(4)
C21 N5 Pr1 121.1(4)
C21 N5 C17 117.2(6)
N7 N6 Pr1 120.0(4)
C22 N6 Pr1 121.8(4)
C22 N6 N7 117.3(6)
C23 N7 N6 119.8(5)
C24 N8 C22 116.8(6)
C37 N9 N10 120.0(6)
N9 N10 Pr1 122.6(4)
N9 N10 C43 116.7(6)
C43 N10 Pr1 120.3(4)
C36 N11 C43 116.5(6)
C44 N12 Pr1 120.6(4)
C48 N12 Pr1 122.8(4)
C48 N12 C44 115.8(5)
C49 N13 Pr1 121.0(4)
C53 N13 Pr1 120.3(4)
C53 N13 C49 118.3(5)
N15 N14 Pr1 120.5(4)
C54 N14 Pr1 121.2(5)
C54 N14 N15 118.2(6)
C55 N15 N14 119.6(6)
C56 N16 C54 116.4(6)
O2 N17 O1 116.6(5)
O3 N17 O1 122.0(7)
O3 N17 O2 121.3(7)
C2 C1 C6 112.5(6)
C3 C2 C1 113.7(6)
C2 C3 C4 111.0(6)
C2 C3 C9 111.3(6)
C2 C3 C10 109.7(6)
C4 C3 C9 109.3(6)
C4 C3 C10 106.4(6)
C9 C3 C10 109.0(7)
N3 C4 C3 117.4(6)
N3 C4 C5 119.3(6)
C5 C4 C3 123.3(6)
N1 C5 C4 120.2(6)
N1 C5 C6 116.9(6)
C4 C5 C6 122.8(6)
C1 C6 C7 110.5(6)
C5 C6 C1 109.4(6)
C5 C6 C7 109.4(6)
C8 C6 C1 109.0(6)
C8 C6 C5 109.9(6)
C8 C6 C7 108.6(6)
N2 C11 N3 125.0(6)
N2 C11 C12 117.5(6)
N3 C11 C12 117.5(6)
N4 C12 C11 117.5(6)
N4 C12 C13 123.2(6)
C13 C12 C11 119.2(6)
C14 C13 C12 118.2(6)
C13 C14 C15 120.0(7)
C14 C15 C16 118.3(6)
N4 C16 C15 122.1(6)
N4 C16 C17 116.7(5)
C15 C16 C17 121.0(6)
N5 C17 C16 115.8(6)
N5 C17 C18 121.6(6)
C18 C17 C16 122.5(6)
C19 C18 C17 119.6(6)
C18 C19 C20 119.0(7)
C19 C20 C21 119.2(7)
N5 C21 C20 123.2(6)
N5 C21 C22 116.4(6)
C20 C21 C22 120.4(6)
N6 C22 C21 116.0(6)
N8 C22 N6 125.8(6)
N8 C22 C21 118.1(6)
N7 C23 C24 119.2(6)
N7 C23 C28 115.5(6)
C24 C23 C28 125.2(6)
N8 C24 C23 120.7(6)
N8 C24 C25 117.6(6)
C23 C24 C25 121.6(6)
C24 C25 C26 109.2(6)
C24 C25 C31 109.6(6)
C24 C25 C32 107.5(6)
C26 C25 C31 109.9(6)
C32 C25 C26 110.9(6)
C32 C25 C31 109.6(6)
C27 C26 C25 112.1(6)
C26 C27 C28 114.0(6)
C23 C28 C27 110.0(6)
C23 C28 C29 108.2(6)
C23 C28 C30 109.4(6)
C27 C28 C29 110.1(6)
C27 C28 C30 109.2(6)
C30 C28 C29 110.0(6)
C34 C33 C38 115.2(6)
C33 C34 C35 114.1(6)
C36 C35 C34 107.0(6)
C36 C35 C41 105.9(6)
C41 C35 C34 109.9(7)
C42 C35 C34 109.8(7)
C42 C35 C36 113.7(7)
C42 C35 C41 110.5(8)
N11 C36 C35 116.0(7)
N11 C36 C37 119.4(6)
C37 C36 C35 124.4(6)
N9 C37 C36 120.5(6)
N9 C37 C38 116.4(7)
C36 C37 C38 123.1(6)
C33 C38 C40 110.4(6)
C37 C38 C33 109.0(6)
C37 C38 C40 106.5(6)
C39 C38 C33 111.4(6)
C39 C38 C37 112.2(6)
C39 C38 C40 107.3(7)
N10 C43 C44 117.0(6)
N11 C43 N10 125.1(6)
N11 C43 C44 117.9(6)
N12 C44 C43 116.1(6)
N12 C44 C45 123.9(6)
C45 C44 C43 119.9(6)
C46 C45 C44 118.4(7)
C45 C46 C47 119.6(7)
C46 C47 C48 118.9(6)
N12 C48 C47 123.3(6)
N12 C48 C49 114.7(6)
C47 C48 C49 121.9(6)
N13 C49 C48 116.7(6)
N13 C49 C50 121.3(6)
C50 C49 C48 121.8(6)
C51 C50 C49 119.1(7)
C52 C51 C50 119.9(7)
C53 C52 C51 118.2(7)
N13 C53 C52 122.9(7)
N13 C53 C54 116.6(5)
C52 C53 C54 120.3(7)
N14 C54 N16 125.7(7)
N14 C54 C53 117.4(6)
N16 C54 C53 116.7(6)
N15 C55 C56 120.3(7)
N15 C55 C60 116.2(6)
C56 C55 C60 123.5(7)
N16 C56 C55 119.8(7)
N16 C56 C57 117.7(6)
C55 C56 C57 122.5(7)
C56 C57 C58 109.9(6)
C56 C57 C63 108.9(6)
C56 C57 C64 109.8(6)
C58 C57 C63 111.4(6)
C58 C57 C64 108.4(6)
C63 C57 C64 108.5(6)
C59 C58 C57 112.6(6)
C58 C59 C60 114.1(7)
C55 C60 C59 110.6(6)
C55 C60 C61 110.3(6)
C55 C60 C62 107.1(6)
C59 C60 C61 109.4(7)
C59 C60 C62 109.7(6)
C61 C60 C62 109.9(7)
O5 N18 O4 119.0(7)
O6 N18 O4 119.5(7)
O6 N18 O5 121.5(7)
O7 N19 O8 116.4(7)
O7 N19 O9 122.9(8)
O9 N19 O8 120.6(7)
O10 C66 C65 114.3(7)
O11 C68 C67 116.9(8)
O12 C70 C69 117.9(13)
O13 C71 C72 112.2(7)

loop_
_geom_bond_atom_site_label_1
_geom_bond_atom_site_label_2
_geom_bond_distance
Pr1 O1 2.596(5)
Pr1 O2 2.607(5)
Pr1 N2 2.637(5)
Pr1 N4 2.638(5)
Pr1 N5 2.623(5)
Pr1 N6 2.597(5)
Pr1 N10 2.611(5)
Pr1 N12 2.615(5)
Pr1 N13 2.633(5)
Pr1 N14 2.634(6)
O1 N17 1.293(8)
O2 N17 1.271(8)
O3 N17 1.228(7)
N1 N2 1.351(7)
N1 C5 1.320(9)
N2 C11 1.320(8)
N3 C4 1.327(8)
N3 C11 1.331(8)
N4 C12 1.326(8)
N4 C16 1.354(8)
N5 C17 1.361(8)
N5 C21 1.348(8)
N6 N7 1.354(7)
N6 C22 1.351(8)
N7 C23 1.333(8)
N8 C22 1.321(9)
N8 C24 1.312(9)
N9 N10 1.348(7)
N9 C37 1.321(9)
N10 C43 1.353(9)
N11 C36 1.326(8)
N11 C43 1.341(8)
N12 C44 1.365(8)
N12 C48 1.357(7)
N13 C49 1.358(9)
N13 C53 1.357(8)
N14 N15 1.359(8)
N14 C54 1.329(8)
N15 C55 1.328(9)
N16 C54 1.345(9)
N16 C56 1.338(9)
C1 C2 1.514(11)
C1 C6 1.534(10)
C2 C3 1.510(10)
C3 C4 1.515(9)
C3 C9 1.534(10)
C3 C10 1.559(11)
C4 C5 1.421(10)
C5 C6 1.523(9)
C6 C7 1.541(10)
C6 C8 1.508(10)
C11 C12 1.495(9)
C12 C13 1.393(9)
C13 C14 1.375(9)
C14 C15 1.377(9)
C15 C16 1.400(9)
C16 C17 1.483(9)
C17 C18 1.405(9)
C18 C19 1.367(10)
C19 C20 1.377(9)
C20 C21 1.381(9)
C21 C22 1.480(9)
C23 C24 1.427(9)
C23 C28 1.503(9)
C24 C25 1.520(9)
C25 C26 1.534(10)
C25 C31 1.538(9)
C25 C32 1.529(11)
C26 C27 1.521(10)
C27 C28 1.529(10)
C28 C29 1.548(10)
C28 C30 1.535(9)
C33 C34 1.515(11)
C33 C38 1.537(10)
C34 C35 1.566(10)
C35 C36 1.526(10)
C35 C41 1.549(11)
C35 C42 1.478(11)
C36 C37 1.416(10)
C37 C38 1.535(9)
C38 C39 1.527(11)
C38 C40 1.545(10)
C43 C44 1.478(9)
C44 C45 1.393(10)
C45 C46 1.378(9)
C46 C47 1.378(9)
C47 C48 1.398(9)
C48 C49 1.493(9)
C49 C50 1.394(9)
C50 C51 1.383(10)
C51 C52 1.382(10)
C52 C53 1.381(9)
C53 C54 1.494(10)
C55 C56 1.422(9)
C55 C60 1.516(10)
C56 C57 1.510(10)
C57 C58 1.532(10)
C57 C63 1.537(9)
C57 C64 1.539(10)
C58 C59 1.509(10)
C59 C60 1.516(10)
C60 C61 1.519(10)
C60 C62 1.549(10)
N18 O4 1.270(8)
N18 O5 1.254(8)
N18 O6 1.248(8)
N19 O7 1.222(8)
N19 O8 1.270(9)
N19 O9 1.222(8)
O10 C66 1.421(9)
C65 C66 1.490(11)
O11 C68 1.410(10)
C67 C68 1.438(13)
O12 C70 1.386(16)
C69 C70 1.424(17)
O13 C71 1.441(9)
C71 C72 1.498(10)

loop_
_geom_hbond_atom_site_label_D
_geom_hbond_atom_site_label_H
_geom_hbond_atom_site_label_A
_geom_hbond_distance_DH
_geom_hbond_distance_HA
_geom_hbond_distance_DA
_geom_hbond_angle_DHA
_geom_hbond_site_symmetry_A
O10 H10 O8 0.82 1.84 2.660(8) 175.1 2_545
O11 H11 O10 0.82 1.97 2.780(8) 171.3 .
O12 H12 O14 0.82 2.06 2.879(10) 176.5 .
O13 H13A O14 0.82 2.09 2.902(8) 169.7 .
